data_7234514
loop_
_publ_author_name
'Yanping Wu'
'Hua Lu'
'Sisi Wang'
'Zhifang Li'
'Zhen Shen'

_publ_section_title
;
 Asymmetric boron-complexes containing keto-isoindolinyl and pyridyl
 groups: solvatochromic fluorescence, efficient solid-state emission and
 DFT calculations
;
_journal_name_full 'Journal of Materials Chemistry C'
_journal_page_first 12281
_journal_page_last 12289
_journal_paper_doi 10.1039/C5TC03084F
_journal_volume 3
_journal_year 2015
_chemical_formula_sum 'C25 H18 B N3 O'
_chemical_formula_weight 387.23
_space_group_IT_number 2
_space_group_name_Hall '-P 1'
_space_group_name_H-M_alt 'P -1'
_symmetry_cell_setting triclinic
_symmetry_space_group_name_H-M 'P -1'
_atom_sites_solution_hydrogens geom
_atom_sites_solution_primary direct
_atom_sites_solution_secondary difmap
_cell_angle_alpha 95.7490(10)
_cell_angle_beta 105.7920(10)
_cell_angle_gamma 113.9930(10)
_cell_formula_units_Z 2
_cell_length_a 8.3411(4)
_cell_length_b 9.4833(5)
_cell_length_c 14.6270(8)
_cell_measurement_reflns_used 5077
_cell_measurement_temperature 296(2)
_cell_measurement_theta_max 27.50
_cell_measurement_theta_min 2.72
_cell_volume 987.46(9)
_computing_cell_refinement 'Bruker SAINT'
_computing_data_collection 'Bruker APEX2'
_computing_data_reduction 'Bruker SAINT'
_computing_molecular_graphics 'Bruker SHELXTL'
_computing_publication_material 'Bruker SHELXTL'
_computing_structure_refinement 'SHELXL-97 (Sheldrick, 2008)'
_computing_structure_solution 'SHELXS-97 (Sheldrick, 2008)'
_diffrn_ambient_temperature 296(2)
_diffrn_measured_fraction_theta_full 0.990
_diffrn_measured_fraction_theta_max 0.990
_diffrn_measurement_device_type 'Bruker APEX-II CCD'
_diffrn_measurement_method '\f and \w scans'
_diffrn_radiation_monochromator graphite
_diffrn_radiation_source 'fine-focus sealed tube'
_diffrn_radiation_type MoK\a
_diffrn_radiation_wavelength 0.71073
_diffrn_reflns_av_R_equivalents 0.0188
_diffrn_reflns_av_sigmaI/netI 0.0200
_diffrn_reflns_limit_h_max 9
_diffrn_reflns_limit_h_min -9
_diffrn_reflns_limit_k_max 9
_diffrn_reflns_limit_k_min -11
_diffrn_reflns_limit_l_max 17
_diffrn_reflns_limit_l_min -16
_diffrn_reflns_number 10282
_diffrn_reflns_theta_full 25.20
_diffrn_reflns_theta_max 25.20
_diffrn_reflns_theta_min 1.49
_exptl_absorpt_coefficient_mu 0.080
_exptl_absorpt_correction_T_max 0.986
_exptl_absorpt_correction_T_min 0.982
_exptl_absorpt_correction_type multi-scan
_exptl_crystal_colour colorless
_exptl_crystal_density_diffrn 1.302
_exptl_crystal_density_method 'not measured'
_exptl_crystal_description block
_exptl_crystal_F_000 404
_exptl_crystal_size_max 0.23
_exptl_crystal_size_mid 0.21
_exptl_crystal_size_min 0.18
_refine_diff_density_max 0.190
_refine_diff_density_min -0.159
_refine_diff_density_rms 0.030
_refine_ls_extinction_method none
_refine_ls_goodness_of_fit_ref 1.053
_refine_ls_hydrogen_treatment mixed
_refine_ls_matrix_type full
_refine_ls_number_parameters 271
_refine_ls_number_reflns 3522
_refine_ls_number_restraints 0
_refine_ls_restrained_S_all 1.053
_refine_ls_R_factor_all 0.0439
_refine_ls_R_factor_gt 0.0353
_refine_ls_shift/su_max 0.000
_refine_ls_shift/su_mean 0.000
_refine_ls_structure_factor_coef Fsqd
_refine_ls_weighting_details 'calc w=1/[\s^2^(Fo^2^)+(0.0590P)^2^+0.1612P] where P=(Fo^2^+2Fc^2^)/3'
_refine_ls_weighting_scheme calc
_refine_ls_wR_factor_gt 0.1018
_refine_ls_wR_factor_ref 0.1109
_reflns_number_gt 2948
_reflns_number_total 3522
_reflns_threshold_expression >2sigma(I)
_cod_data_source_file J-Mater-Chem-C-2015-3-12281.cif
_cod_data_source_block mo_20150614a_0m
_cod_depositor_comments
;
The following automatic conversions were performed:

data item '_exptl_absorpt_correction_type' value 'Multi-scan' was
changed to 'multi-scan' in accordance with the built-in table derived
from the CIF Core dictionary named 'cif_core.dic' version 2.4.5 last
updated on 2014-11-21.

data item '_symmetry_cell_setting' value 'Triclinic' was changed to
'triclinic' in accordance with the built-in table derived from the
CIF Core dictionary named 'cif_core.dic' version 2.4.5 last updated
on 2014-11-21.

Automatic conversion script
Id: cif_fix_values 6909 2019-04-08 15:41:33Z antanas 
;
_cod_original_sg_symbol_H-M P-1
_cod_database_code 7234514

loop_
_symmetry_equiv_pos_as_xyz
'x, y, z'
'-x, -y, -z'

loop_
_atom_site_label
_atom_site_type_symbol
_atom_site_fract_x
_atom_site_fract_y
_atom_site_fract_z
_atom_site_U_iso_or_equiv
_atom_site_adp_type
_atom_site_occupancy
_atom_site_symmetry_multiplicity
_atom_site_calc_flag
_atom_site_refinement_flags
_atom_site_disorder_assembly
_atom_site_disorder_group
B1 B 0.3940(2) 0.26105(17) 0.25016(11) 0.0406(3) Uani 1 1 d . . .
N1 N 0.35699(15) 0.41694(12) 0.25311(8) 0.0406(3) Uani 1 1 d . . .
N3 N 0.52327(16) 0.29307(12) 0.35722(8) 0.0424(3) Uani 1 1 d . . .
N2 N 0.61329(16) 0.56992(13) 0.40303(9) 0.0445(3) Uani 1 1 d . . .
O1 O 0.51554(18) 0.04692(12) 0.36336(8) 0.0662(3) Uani 1 1 d . . .
C5 C 0.47457(19) 0.55731(15) 0.32093(10) 0.0411(3) Uani 1 1 d . . .
C6 C 0.62713(18) 0.44273(15) 0.41795(9) 0.0396(3) Uani 1 1 d . . .
C20 C 0.50407(18) 0.26386(15) 0.17381(9) 0.0403(3) Uani 1 1 d . . .
C7 C 0.75909(19) 0.43653(16) 0.50550(10) 0.0422(3) Uani 1 1 d . . .
C14 C 0.1956(2) 0.10594(15) 0.22424(10) 0.0450(3) Uani 1 1 d . . .
C2 C 0.1915(2) 0.54334(18) 0.16449(11) 0.0522(4) Uani 1 1 d . . .
H2 H 0.0941 0.5358 0.1115 0.063 Uiso 1 1 calc R . .
C1 C 0.2171(2) 0.41212(17) 0.17797(10) 0.0478(3) Uani 1 1 d . . .
H1 H 0.1344 0.3153 0.1333 0.057 Uiso 1 1 calc R . .
C4 C 0.4530(2) 0.69348(16) 0.30920(11) 0.0481(3) Uani 1 1 d . . .
H4 H 0.5345 0.7894 0.3550 0.058 Uiso 1 1 calc R . .
C25 C 0.5617(2) 0.14602(17) 0.15930(11) 0.0520(4) Uani 1 1 d . . .
H25 H 0.5333 0.0659 0.1928 0.062 Uiso 1 1 calc R . .
C13 C 0.5787(2) 0.18685(16) 0.40009(10) 0.0463(3) Uani 1 1 d . . .
C12 C 0.7294(2) 0.28032(16) 0.49568(10) 0.0445(3) Uani 1 1 d . . .
C21 C 0.5526(2) 0.38002(17) 0.12167(11) 0.0504(4) Uani 1 1 d . . .
H21 H 0.5196 0.4618 0.1299 0.061 Uiso 1 1 calc R . .
C3 C 0.3138(2) 0.68772(17) 0.23140(12) 0.0526(4) Uani 1 1 d . . .
H3 H 0.3011 0.7791 0.2234 0.063 Uiso 1 1 calc R . .
C9 C 1.0036(2) 0.5100(2) 0.65601(11) 0.0568(4) Uani 1 1 d . . .
H9 H 1.0973 0.5867 0.7110 0.068 Uiso 1 1 calc R . .
C11 C 0.8356(2) 0.2360(2) 0.56555(11) 0.0546(4) Uani 1 1 d . . .
H11 H 0.8151 0.1309 0.5590 0.065 Uiso 1 1 calc R . .
C23 C 0.7017(2) 0.2613(2) 0.04531(12) 0.0603(4) Uani 1 1 d . . .
H23 H 0.7658 0.2601 0.0025 0.072 Uiso 1 1 calc R . .
C15 C 0.1045(2) 0.07987(18) 0.29268(13) 0.0590(4) Uani 1 1 d . . .
H15 H 0.1648 0.1468 0.3551 0.071 Uiso 1 1 calc R . .
C22 C 0.6484(2) 0.3786(2) 0.05790(12) 0.0612(4) Uani 1 1 d . . .
H22 H 0.6766 0.4576 0.0236 0.073 Uiso 1 1 calc R . .
C10 C 0.9743(2) 0.3546(2) 0.64604(11) 0.0597(4) Uani 1 1 d . . .
H10 H 1.0490 0.3287 0.6942 0.072 Uiso 1 1 calc R . .
C8 C 0.8965(2) 0.55440(18) 0.58599(10) 0.0496(4) Uani 1 1 d . . .
H8 H 0.9163 0.6593 0.5929 0.060 Uiso 1 1 calc R . .
C19 C 0.1000(2) -0.00173(18) 0.13361(12) 0.0586(4) Uani 1 1 d . . .
H19 H 0.1564 0.0095 0.0862 0.070 Uiso 1 1 calc R . .
C24 C 0.6595(2) 0.1455(2) 0.09655(12) 0.0597(4) Uani 1 1 d . . .
H24 H 0.6968 0.0663 0.0891 0.072 Uiso 1 1 calc R . .
C18 C -0.0768(3) -0.1252(2) 0.11177(15) 0.0753(6) Uani 1 1 d . . .
H18 H -0.1368 -0.1955 0.0504 0.090 Uiso 1 1 calc R . .
C17 C -0.1640(3) -0.1448(2) 0.17941(18) 0.0809(6) Uani 1 1 d . . .
H17 H -0.2840 -0.2267 0.1639 0.097 Uiso 1 1 calc R . .
C16 C -0.0736(3) -0.0432(2) 0.26993(17) 0.0752(5) Uani 1 1 d . . .
H16 H -0.1317 -0.0565 0.3166 0.090 Uiso 1 1 calc R . .

loop_
_atom_site_aniso_label
_atom_site_aniso_U_11
_atom_site_aniso_U_22
_atom_site_aniso_U_33
_atom_site_aniso_U_23
_atom_site_aniso_U_13
_atom_site_aniso_U_12
B1 0.0476(8) 0.0277(7) 0.0407(8) 0.0065(6) 0.0100(6) 0.0152(6)
N1 0.0455(6) 0.0311(6) 0.0439(6) 0.0094(5) 0.0150(5) 0.0164(5)
N3 0.0519(7) 0.0302(6) 0.0390(6) 0.0057(4) 0.0107(5) 0.0165(5)
N2 0.0440(6) 0.0315(6) 0.0520(7) 0.0047(5) 0.0136(5) 0.0144(5)
O1 0.0898(8) 0.0343(6) 0.0591(7) 0.0070(5) 0.0057(6) 0.0274(6)
C5 0.0424(7) 0.0298(6) 0.0503(8) 0.0085(6) 0.0205(6) 0.0130(6)
C6 0.0425(7) 0.0317(6) 0.0421(7) 0.0061(5) 0.0172(6) 0.0134(6)
C20 0.0401(7) 0.0314(6) 0.0371(7) 0.0027(5) 0.0047(5) 0.0113(5)
C7 0.0437(7) 0.0424(7) 0.0401(7) 0.0076(6) 0.0174(6) 0.0177(6)
C14 0.0482(8) 0.0306(6) 0.0519(8) 0.0120(6) 0.0123(6) 0.0165(6)
C2 0.0551(9) 0.0505(8) 0.0571(9) 0.0219(7) 0.0196(7) 0.0273(7)
C1 0.0509(8) 0.0413(8) 0.0477(8) 0.0111(6) 0.0139(7) 0.0194(6)
C4 0.0496(8) 0.0314(7) 0.0632(9) 0.0116(6) 0.0227(7) 0.0161(6)
C25 0.0646(9) 0.0396(8) 0.0509(8) 0.0088(6) 0.0187(7) 0.0241(7)
C13 0.0585(8) 0.0346(7) 0.0433(7) 0.0112(6) 0.0158(6) 0.0196(6)
C12 0.0512(8) 0.0420(7) 0.0401(7) 0.0121(6) 0.0180(6) 0.0190(6)
C21 0.0537(8) 0.0437(8) 0.0568(9) 0.0163(7) 0.0198(7) 0.0233(7)
C3 0.0582(9) 0.0398(8) 0.0716(10) 0.0242(7) 0.0292(8) 0.0264(7)
C9 0.0464(8) 0.0682(11) 0.0427(8) 0.0039(7) 0.0117(7) 0.0180(8)
C11 0.0632(9) 0.0548(9) 0.0497(8) 0.0210(7) 0.0194(7) 0.0286(8)
C23 0.0566(9) 0.0660(10) 0.0572(9) 0.0099(8) 0.0230(8) 0.0255(8)
C15 0.0626(10) 0.0448(8) 0.0696(10) 0.0160(7) 0.0267(8) 0.0212(7)
C22 0.0626(10) 0.0633(10) 0.0650(10) 0.0272(8) 0.0290(8) 0.0281(8)
C10 0.0569(9) 0.0757(11) 0.0456(8) 0.0206(8) 0.0138(7) 0.0304(9)
C8 0.0467(8) 0.0474(8) 0.0470(8) 0.0015(6) 0.0160(7) 0.0163(7)
C19 0.0605(9) 0.0411(8) 0.0530(9) 0.0078(7) 0.0078(7) 0.0113(7)
C24 0.0679(10) 0.0525(9) 0.0606(9) 0.0038(7) 0.0201(8) 0.0326(8)
C18 0.0656(11) 0.0459(9) 0.0723(12) 0.0085(8) -0.0016(9) 0.0034(8)
C17 0.0539(10) 0.0530(10) 0.1093(16) 0.0347(11) 0.0116(11) 0.0063(8)
C16 0.0660(11) 0.0615(11) 0.1025(15) 0.0362(11) 0.0396(11) 0.0226(9)

loop_
_atom_type_symbol
_atom_type_description
_atom_type_scat_dispersion_real
_atom_type_scat_dispersion_imag
_atom_type_scat_source
C C 0.0033 0.0016 'International Tables Vol C Tables 4.2.6.8 and 6.1.1.4'
H H 0.0000 0.0000 'International Tables Vol C Tables 4.2.6.8 and 6.1.1.4'
B B 0.0013 0.0007 'International Tables Vol C Tables 4.2.6.8 and 6.1.1.4'
N N 0.0061 0.0033 'International Tables Vol C Tables 4.2.6.8 and 6.1.1.4'
O O 0.0106 0.0060 'International Tables Vol C Tables 4.2.6.8 and 6.1.1.4'

loop_
_geom_angle_atom_site_label_1
_geom_angle_atom_site_label_2
_geom_angle_atom_site_label_3
_geom_angle
_geom_angle_site_symmetry_1
_geom_angle_site_symmetry_3
N3 B1 C14 111.35(11) . .
N3 B1 C20 111.08(12) . .
C14 B1 C20 115.74(11) . .
N3 B1 N1 102.32(10) . .
C14 B1 N1 108.17(11) . .
C20 B1 N1 107.18(10) . .
C1 N1 C5 118.77(12) . .
C1 N1 B1 117.83(11) . .
C5 N1 B1 122.86(11) . .
C6 N3 C13 109.52(11) . .
C6 N3 B1 122.47(11) . .
C13 N3 B1 127.05(11) . .
C6 N2 C5 118.52(11) . .
N1 C5 N2 122.36(12) . .
N1 C5 C4 119.72(13) . .
N2 C5 C4 117.90(12) . .
N2 C6 N3 126.85(13) . .
N2 C6 C7 124.37(12) . .
N3 C6 C7 108.77(11) . .
C21 C20 C25 115.64(13) . .
C21 C20 B1 124.44(12) . .
C25 C20 B1 119.89(12) . .
C8 C7 C12 121.20(14) . .
C8 C7 C6 131.42(13) . .
C12 C7 C6 107.36(11) . .
C19 C14 C15 116.04(14) . .
C19 C14 B1 123.76(13) . .
C15 C14 B1 120.07(13) . .
C1 C2 C3 118.69(14) . .
N1 C1 C2 122.96(13) . .
C3 C4 C5 120.83(14) . .
C24 C25 C20 121.96(14) . .
O1 C13 N3 125.14(13) . .
O1 C13 C12 127.89(14) . .
N3 C13 C12 106.96(11) . .
C11 C12 C7 121.48(13) . .
C11 C12 C13 131.08(14) . .
C7 C12 C13 107.39(12) . .
C22 C21 C20 122.51(14) . .
C4 C3 C2 118.97(14) . .
C10 C9 C8 121.44(14) . .
C12 C11 C10 117.30(15) . .
C22 C23 C24 119.36(16) . .
C16 C15 C14 121.74(17) . .
C23 C22 C21 120.18(15) . .
C9 C10 C11 121.27(15) . .
C7 C8 C9 117.31(15) . .
C18 C19 C14 121.88(17) . .
C23 C24 C25 120.33(15) . .
C17 C18 C19 120.61(18) . .
C16 C17 C18 119.37(17) . .
C17 C16 C15 120.33(19) . .

loop_
_geom_bond_atom_site_label_1
_geom_bond_atom_site_label_2
_geom_bond_distance
_geom_bond_site_symmetry_2
B1 N3 1.5579(18) .
B1 C14 1.616(2) .
B1 C20 1.623(2) .
B1 N1 1.6273(18) .
N1 C1 1.3490(18) .
N1 C5 1.3646(17) .
N3 C6 1.3720(16) .
N3 C13 1.4033(18) .
N2 C6 1.2915(17) .
N2 C5 1.3776(18) .
O1 C13 1.2090(16) .
C5 C4 1.3950(19) .
C6 C7 1.468(2) .
C20 C21 1.3903(19) .
C20 C25 1.4034(19) .
C7 C8 1.382(2) .
C7 C12 1.3843(19) .
C14 C19 1.388(2) .
C14 C15 1.397(2) .
C2 C1 1.370(2) .
C2 C3 1.388(2) .
C4 C3 1.365(2) .
C25 C24 1.385(2) .
C13 C12 1.487(2) .
C12 C11 1.379(2) .
C21 C22 1.386(2) .
C9 C10 1.377(2) .
C9 C8 1.385(2) .
C11 C10 1.387(2) .
C23 C22 1.369(2) .
C23 C24 1.373(2) .
C15 C16 1.387(2) .
C19 C18 1.383(2) .
C18 C17 1.364(3) .
C17 C16 1.364(3) .
